data_4501657
loop_
_publ_author_name
'Li, Cheng-Peng'
'Zhao, Xiao-Hu'
'Chen, Xu-Dong'
'Yu, Qian'
'Du, Miao'

_publ_section_title
;
 Metal-Involved Solvothermal Interconversions of Pyrazinyl Substituted
 Azole Derivatives: Controllability and Mechanism
;
_journal_issue 12
_journal_name_full 'Crystal Growth &amp; Design'
_journal_page_first 5034
_journal_paper_doi 10.1021/cg100200b
_journal_volume 10
_journal_year 2010
_chemical_formula_sum 'C48 H38 Cu4 N28 O8 S2'
_chemical_formula_weight 1453.31
_chemical_name_systematic
; 
 ? 
;
_space_group_IT_number 2
_symmetry_cell_setting triclinic
_symmetry_space_group_name_Hall '-P 1'
_symmetry_space_group_name_H-M 'P -1'
_atom_sites_solution_hydrogens geom
_atom_sites_solution_primary direct
_atom_sites_solution_secondary difmap
_audit_creation_method SHELXL-97
_cell_angle_alpha 80.213(2)
_cell_angle_beta 66.379(2)
_cell_angle_gamma 72.096(2)
_cell_formula_units_Z 1
_cell_length_a 10.9135(15)
_cell_length_b 11.7274(16)
_cell_length_c 12.8083(18)
_cell_measurement_reflns_used 2057
_cell_measurement_temperature 296(2)
_cell_measurement_theta_max 23.71
_cell_measurement_theta_min 2.40
_cell_volume 1427.2(3)
_computing_cell_refinement 'Bruker APEX II'
_computing_data_collection 'Bruker APEX II'
_computing_data_reduction 'Bruker SAINT'
_computing_molecular_graphics 'Bruker SHELXTL'
_computing_publication_material 'Bruker SHELXTL'
_computing_structure_refinement 'SHELXL-97 (Sheldrick, 1997)'
_computing_structure_solution 'SHELXS-97 (Sheldrick, 1990)'
_diffrn_ambient_temperature 296(2)
_diffrn_measured_fraction_theta_full 0.988
_diffrn_measured_fraction_theta_max 0.988
_diffrn_measurement_device_type 'APEX II CCD area detector'
_diffrn_measurement_method 'phi and omega scans'
_diffrn_radiation_monochromator graphite
_diffrn_radiation_source 'fine-focus sealed tube'
_diffrn_radiation_type MoK\a
_diffrn_radiation_wavelength 0.71073
_diffrn_reflns_av_R_equivalents 0.0246
_diffrn_reflns_av_sigmaI/netI 0.0539
_diffrn_reflns_limit_h_max 12
_diffrn_reflns_limit_h_min -8
_diffrn_reflns_limit_k_max 13
_diffrn_reflns_limit_k_min -13
_diffrn_reflns_limit_l_max 15
_diffrn_reflns_limit_l_min -15
_diffrn_reflns_number 7803
_diffrn_reflns_theta_full 25.01
_diffrn_reflns_theta_max 25.01
_diffrn_reflns_theta_min 2.11
_exptl_absorpt_coefficient_mu 1.623
_exptl_absorpt_correction_T_max 1.000000
_exptl_absorpt_correction_T_min 0.664964
_exptl_absorpt_correction_type multi-scan
_exptl_absorpt_process_details SADABS
_exptl_crystal_colour RED
_exptl_crystal_density_diffrn 1.691
_exptl_crystal_density_meas ?
_exptl_crystal_density_method 'not measured'
_exptl_crystal_description BLOCK
_exptl_crystal_F_000 734
_exptl_crystal_size_max 0.45
_exptl_crystal_size_mid 0.44
_exptl_crystal_size_min 0.42
_refine_diff_density_max 0.618
_refine_diff_density_min -0.416
_refine_diff_density_rms 0.069
_refine_ls_extinction_method none
_refine_ls_goodness_of_fit_ref 1.025
_refine_ls_hydrogen_treatment constr
_refine_ls_matrix_type full
_refine_ls_number_parameters 408
_refine_ls_number_reflns 5020
_refine_ls_number_restraints 0
_refine_ls_restrained_S_all 1.025
_refine_ls_R_factor_all 0.0762
_refine_ls_R_factor_gt 0.0423
_refine_ls_shift/su_max 0.001
_refine_ls_shift/su_mean 0.000
_refine_ls_structure_factor_coef Fsqd
_refine_ls_weighting_details 'calc w=1/[\s^2^(Fo^2^)+(0.0578P)^2^+0.0403P] where P=(Fo^2^+2Fc^2^)/3'
_refine_ls_weighting_scheme calc
_refine_ls_wR_factor_gt 0.0997
_refine_ls_wR_factor_ref 0.1124
_reflns_number_gt 3315
_reflns_number_total 5020
_reflns_threshold_expression >2sigma(I)
_cod_data_source_file cg100200b_si_002.cif
_cod_data_source_block 6a
_cod_depositor_comments
;
The following automatic conversions were performed:

'_symmetry_cell_setting' value 'Triclinic' changed to 'triclinic'
according to /home/saulius/struct/CIF-dictionaries/cif_core.dic
dictionary named 'cif_core.dic' version 2.4.2 from
2011-04-26.

'_exptl_absorpt_correction_type' value 'MULTI-SCAN'
changed to 'multi-scan' according to
/home/saulius/struct/CIF-dictionaries/cif_core.dic dictionary named
'cif_core.dic' version 2.4.2 from 2011-04-26.

Automatic conversion script
Id: cif_fix_values 1715 2011-07-08 13:25:40Z adriana 

The following automatic conversions were performed:

'_exptl_crystal_density_meas' value 'NONE' was changed to '?' - the
value is perceived as not measured.

Automatic conversion script
Id: cif_fix_values 3008 2015-01-20 13:52:24Z robertas 
;
_cod_original_sg_symbol_H-M P-1
_cod_database_code 4501657

loop_
_symmetry_equiv_pos_as_xyz
'x, y, z'
'-x, -y, -z'

loop_
_atom_site_label
_atom_site_type_symbol
_atom_site_fract_x
_atom_site_fract_y
_atom_site_fract_z
_atom_site_U_iso_or_equiv
_atom_site_adp_type
_atom_site_occupancy
_atom_site_symmetry_multiplicity
_atom_site_calc_flag
_atom_site_refinement_flags
Cu1 Cu 1.11024(5) 1.12124(5) 0.43665(4) 0.04092(17) Uani 1 1 d .
Cu2 Cu 0.87885(5) 1.01757(5) 0.24625(4) 0.04035(17) Uani 1 1 d .
S1 S 1.13669(17) 1.25936(14) -0.01232(13) 0.0780(5) Uani 1 1 d .
O1 O 0.5853(3) 0.8542(3) 0.4666(3) 0.0626(9) Uani 1 1 d .
O2 O 0.7656(3) 1.2018(3) 0.3644(3) 0.0574(9) Uani 1 1 d .
O3 O 1.2057(3) 0.9657(3) 0.3553(2) 0.0447(7) Uani 1 1 d .
O4 O 0.0420(7) 0.4791(6) 0.7122(5) 0.160(3) Uani 1 1 d .
N1 N 0.4976(4) 0.6851(4) 0.8120(3) 0.0623(11) Uani 1 1 d .
N2 N 0.7269(4) 0.7741(3) 0.6907(3) 0.0443(9) Uani 1 1 d .
N3 N 0.7675(3) 0.8851(3) 0.4853(3) 0.0392(8) Uani 1 1 d .
N4 N 0.7669(3) 0.9331(3) 0.3810(3) 0.0391(8) Uani 1 1 d .
N5 N 0.7318(3) 1.0048(3) 0.1910(3) 0.0387(8) Uani 1 1 d .
N6 N 0.5162(4) 0.9793(4) 0.1421(3) 0.0582(10) Uani 1 1 d .
N7 N 1.0861(4) 0.8297(3) 0.1970(3) 0.0478(9) Uani 1 1 d .
N8 N 1.3544(5) 0.6771(4) 0.1412(4) 0.0733(13) Uani 1 1 d .
N9 N 1.0088(3) 1.0223(3) 0.3152(3) 0.0397(8) Uani 1 1 d .
N10 N 0.9769(3) 1.1177(3) 0.3805(3) 0.0390(8) Uani 1 1 d .
N11 N 0.9545(4) 1.2748(3) 0.5041(3) 0.0470(9) Uani 1 1 d .
N12 N 0.7215(5) 1.4678(4) 0.5747(4) 0.0780(14) Uani 1 1 d .
N14 N 0.2203(6) 0.4776(4) 0.7589(5) 0.0817(15) Uani 1 1 d .
N13 N 0.9663(4) 1.1095(4) 0.1100(3) 0.0557(10) Uani 1 1 d .
C1 C 0.5187(5) 0.7357(4) 0.7066(4) 0.0500(12) Uani 1 1 d .
H1 H 0.4554 0.7407 0.6733 0.060 Uiso 1 1 calc R
C2 C 0.5917(6) 0.6796(4) 0.8535(4) 0.0619(14) Uani 1 1 d .
H2 H 0.5807 0.6440 0.9262 0.074 Uiso 1 1 calc R
C3 C 0.7051(5) 0.7236(4) 0.7951(4) 0.0550(12) Uani 1 1 d .
H3 H 0.7678 0.7179 0.8292 0.066 Uiso 1 1 calc R
C4 C 0.6316(4) 0.7803(4) 0.6464(3) 0.0395(10) Uani 1 1 d .
C5 C 0.6583(4) 0.8401(4) 0.5331(3) 0.0367(10) Uani 1 1 d .
C6 C 0.6579(4) 0.9123(4) 0.3729(3) 0.0355(9) Uani 1 1 d .
C7 C 0.6354(4) 0.9534(4) 0.2678(3) 0.0378(10) Uani 1 1 d .
C8 C 0.7202(5) 1.0415(4) 0.0905(4) 0.0486(11) Uani 1 1 d .
H8 H 0.7848 1.0782 0.0352 0.058 Uiso 1 1 calc R
C9 C 0.6137(5) 1.0259(4) 0.0672(4) 0.0582(13) Uani 1 1 d .
H9 H 0.6110 1.0497 -0.0051 0.070 Uiso 1 1 calc R
C10 C 0.5271(5) 0.9442(4) 0.2419(4) 0.0472(11) Uani 1 1 d .
H10 H 0.4589 0.9118 0.2978 0.057 Uiso 1 1 calc R
C11 C 1.1297(6) 0.7351(5) 0.1333(4) 0.0641(14) Uani 1 1 d .
H11 H 1.0693 0.7193 0.1065 0.077 Uiso 1 1 calc R
C12 C 1.2623(7) 0.6607(5) 0.1066(5) 0.0703(15) Uani 1 1 d .
H12 H 1.2881 0.5960 0.0623 0.084 Uiso 1 1 calc R
C13 C 1.3094(5) 0.7688(4) 0.2069(4) 0.0546(12) Uani 1 1 d .
H13 H 1.3695 0.7818 0.2357 0.065 Uiso 1 1 calc R
C14 C 1.1771(5) 0.8463(4) 0.2350(3) 0.0420(11) Uani 1 1 d .
C15 C 1.1297(4) 0.9502(4) 0.3067(3) 0.0378(10) Uani 1 1 d .
C16 C 0.8565(5) 1.1978(4) 0.3995(3) 0.0428(10) Uani 1 1 d .
C17 C 0.8447(5) 1.2893(4) 0.4746(4) 0.0454(11) Uani 1 1 d .
C18 C 0.9487(6) 1.3556(4) 0.5668(4) 0.0582(13) Uani 1 1 d .
H18 H 1.0227 1.3479 0.5886 0.070 Uiso 1 1 calc R
C19 C 0.8325(7) 1.4522(5) 0.6008(4) 0.0710(16) Uani 1 1 d .
H19 H 0.8319 1.5089 0.6438 0.085 Uiso 1 1 calc R
C20 C 0.7307(5) 1.3845(4) 0.5104(4) 0.0620(14) Uani 1 1 d .
H20 H 0.6564 1.3917 0.4892 0.074 Uiso 1 1 calc R
C21 C 1.0369(5) 1.1724(4) 0.0616(4) 0.0512(12) Uani 1 1 d .
C22 C 0.2641(11) 0.5270(8) 0.8258(9) 0.177(4) Uani 1 1 d .
H22A H 0.1947 0.5982 0.8584 0.265 Uiso 1 1 calc R
H22B H 0.3496 0.5470 0.7790 0.265 Uiso 1 1 calc R
H22C H 0.2782 0.4697 0.8858 0.265 Uiso 1 1 calc R
C23 C 0.3063(12) 0.3805(7) 0.6946(7) 0.227(7) Uani 1 1 d .
H23A H 0.2518 0.3317 0.6912 0.341 Uiso 1 1 calc R
H23B H 0.3710 0.3339 0.7290 0.341 Uiso 1 1 calc R
H23C H 0.3561 0.4082 0.6188 0.341 Uiso 1 1 calc R
C24 C 0.0910(11) 0.5188(8) 0.7639(7) 0.122(3) Uani 1 1 d .
H24 H 0.0334 0.5823 0.8101 0.147 Uiso 1 1 calc R

loop_
_atom_site_aniso_label
_atom_site_aniso_U_11
_atom_site_aniso_U_22
_atom_site_aniso_U_33
_atom_site_aniso_U_23
_atom_site_aniso_U_13
_atom_site_aniso_U_12
Cu1 0.0398(3) 0.0546(4) 0.0403(3) -0.0021(2) -0.0216(3) -0.0200(3)
Cu2 0.0403(3) 0.0550(4) 0.0386(3) 0.0039(2) -0.0221(3) -0.0236(3)
S1 0.0872(11) 0.0875(11) 0.0708(9) 0.0085(8) -0.0238(8) -0.0531(9)
O1 0.056(2) 0.075(2) 0.063(2) -0.0038(18) -0.0253(18) -0.0211(18)
O2 0.047(2) 0.070(2) 0.071(2) -0.0048(17) -0.0373(18) -0.0163(17)
O3 0.0347(17) 0.0573(19) 0.0501(18) -0.0011(14) -0.0214(14) -0.0165(14)
O4 0.231(7) 0.203(6) 0.126(5) 0.013(4) -0.097(5) -0.136(6)
N1 0.057(3) 0.073(3) 0.052(3) 0.012(2) -0.013(2) -0.029(2)
N2 0.042(2) 0.055(2) 0.042(2) -0.0005(17) -0.0197(18) -0.0170(18)
N3 0.040(2) 0.053(2) 0.0353(19) -0.0012(16) -0.0190(16) -0.0221(17)
N4 0.043(2) 0.053(2) 0.0356(19) 0.0017(16) -0.0234(16) -0.0229(17)
N5 0.043(2) 0.044(2) 0.0383(19) -0.0023(16) -0.0218(17) -0.0162(17)
N6 0.058(3) 0.082(3) 0.051(2) 0.003(2) -0.033(2) -0.029(2)
N7 0.052(2) 0.060(2) 0.042(2) 0.0006(18) -0.0238(19) -0.022(2)
N8 0.075(3) 0.061(3) 0.072(3) -0.022(2) -0.016(3) -0.009(2)
N9 0.039(2) 0.049(2) 0.0405(19) -0.0040(17) -0.0193(17) -0.0160(18)
N10 0.033(2) 0.047(2) 0.041(2) -0.0065(17) -0.0174(16) -0.0100(17)
N11 0.057(2) 0.054(2) 0.037(2) -0.0027(17) -0.0183(18) -0.0239(19)
N12 0.092(4) 0.061(3) 0.068(3) -0.022(2) -0.023(3) -0.002(3)
N14 0.085(4) 0.071(3) 0.091(4) 0.004(3) -0.032(3) -0.028(3)
N13 0.059(3) 0.073(3) 0.050(2) 0.013(2) -0.028(2) -0.037(2)
C1 0.045(3) 0.060(3) 0.050(3) 0.000(2) -0.016(2) -0.023(2)
C2 0.066(4) 0.070(3) 0.045(3) 0.010(2) -0.021(3) -0.018(3)
C3 0.051(3) 0.067(3) 0.048(3) -0.003(2) -0.023(3) -0.013(3)
C4 0.041(3) 0.041(2) 0.040(2) -0.0032(19) -0.018(2) -0.013(2)
C5 0.035(2) 0.047(3) 0.037(2) -0.0021(19) -0.018(2) -0.018(2)
C6 0.030(2) 0.047(3) 0.033(2) -0.0008(19) -0.0121(19) -0.016(2)
C7 0.037(2) 0.044(2) 0.041(2) -0.0006(19) -0.021(2) -0.014(2)
C8 0.056(3) 0.061(3) 0.039(2) 0.001(2) -0.024(2) -0.024(2)
C9 0.066(3) 0.077(4) 0.047(3) 0.009(2) -0.037(3) -0.024(3)
C10 0.046(3) 0.061(3) 0.049(3) -0.001(2) -0.027(2) -0.022(2)
C11 0.093(5) 0.066(4) 0.050(3) 0.000(3) -0.035(3) -0.035(3)
C12 0.086(5) 0.060(3) 0.067(4) -0.014(3) -0.028(3) -0.017(3)
C13 0.050(3) 0.063(3) 0.054(3) -0.008(3) -0.020(2) -0.018(3)
C14 0.048(3) 0.051(3) 0.035(2) 0.001(2) -0.017(2) -0.023(2)
C15 0.036(3) 0.047(3) 0.036(2) 0.0024(19) -0.015(2) -0.019(2)
C16 0.041(3) 0.050(3) 0.041(2) -0.003(2) -0.015(2) -0.016(2)
C17 0.044(3) 0.049(3) 0.041(2) 0.001(2) -0.014(2) -0.014(2)
C18 0.077(4) 0.058(3) 0.047(3) -0.007(2) -0.023(3) -0.027(3)
C19 0.104(5) 0.056(3) 0.056(3) -0.011(3) -0.025(3) -0.028(3)
C20 0.059(3) 0.062(3) 0.057(3) -0.009(3) -0.021(3) -0.002(3)
C21 0.057(3) 0.058(3) 0.047(3) -0.002(2) -0.028(2) -0.016(3)
C22 0.248(12) 0.144(8) 0.234(11) 0.015(8) -0.151(10) -0.114(8)
C23 0.322(15) 0.078(6) 0.109(7) 0.008(5) 0.026(8) 0.031(7)
C24 0.153(9) 0.129(7) 0.096(6) -0.002(5) -0.033(6) -0.071(7)

loop_
_atom_type_symbol
_atom_type_description
_atom_type_scat_dispersion_real
_atom_type_scat_dispersion_imag
_atom_type_scat_source
C C 0.0033 0.0016 'International Tables Vol C Tables 4.2.6.8 and 6.1.1.4'
H H 0.0000 0.0000 'International Tables Vol C Tables 4.2.6.8 and 6.1.1.4'
N N 0.0061 0.0033 'International Tables Vol C Tables 4.2.6.8 and 6.1.1.4'
O O 0.0106 0.0060 'International Tables Vol C Tables 4.2.6.8 and 6.1.1.4'
Cu Cu 0.3201 1.2651 'International Tables Vol C Tables 4.2.6.8 and 6.1.1.4'
S S 0.1246 0.1234 'International Tables Vol C Tables 4.2.6.8 and 6.1.1.4'

loop_
_geom_angle_atom_site_label_1
_geom_angle_atom_site_label_2
_geom_angle_atom_site_label_3
_geom_angle
_geom_angle_site_symmetry_1
_geom_angle_site_symmetry_3
N10 Cu1 N3 171.89(14) . 2_776
N10 Cu1 O3 80.13(13) . .
N3 Cu1 O3 100.64(12) 2_776 .
N10 Cu1 N11 78.91(14) . .
N3 Cu1 N11 99.74(14) 2_776 .
O3 Cu1 N11 158.88(13) . .
N10 Cu1 N2 112.87(13) . 2_776
N3 Cu1 N2 75.18(13) 2_776 2_776
O3 Cu1 N2 95.08(11) . 2_776
N11 Cu1 N2 95.42(13) . 2_776
N13 Cu2 N9 92.24(15) . .
N13 Cu2 N4 172.42(15) . .
N9 Cu2 N4 94.44(13) . .
N13 Cu2 N5 93.86(14) . .
N9 Cu2 N5 173.83(13) . .
N4 Cu2 N5 79.42(13) . .
C5 O1 C6 101.4(3) . .
C15 O3 Cu1 108.7(3) . .
C2 N1 C1 116.2(4) . .
C3 N2 C4 116.6(4) . .
C3 N2 Cu1 134.0(3) . 2_776
C4 N2 Cu1 109.1(3) . 2_776
C5 N3 N4 105.9(3) . .
C5 N3 Cu1 122.2(3) . 2_776
N4 N3 Cu1 131.8(3) . 2_776
C6 N4 N3 105.6(3) . .
C6 N4 Cu2 115.7(3) . .
N3 N4 Cu2 138.7(3) . .
C8 N5 C7 117.1(4) . .
C8 N5 Cu2 128.3(3) . .
C7 N5 Cu2 114.6(2) . .
C9 N6 C10 116.0(4) . .
C11 N7 C14 116.5(4) . .
C12 N8 C13 115.3(5) . .
C15 N9 N10 110.7(3) . .
C15 N9 Cu2 130.4(3) . .
N10 N9 Cu2 118.9(2) . .
C16 N10 N9 118.4(3) . .
C16 N10 Cu1 124.9(3) . .
N9 N10 Cu1 116.7(2) . .
C18 N11 C17 118.0(4) . .
C18 N11 Cu1 130.9(4) . .
C17 N11 Cu1 111.2(3) . .
C19 N12 C20 115.2(5) . .
C24 N14 C23 119.0(8) . .
C24 N14 C22 119.7(8) . .
C23 N14 C22 121.2(9) . .
C21 N13 Cu2 151.7(4) . .
N1 C1 C4 121.6(4) . .
N1 C1 H1 119.2 . .
C4 C1 H1 119.2 . .
N1 C2 C3 123.3(4) . .
N1 C2 H2 118.3 . .
C3 C2 H2 118.3 . .
N2 C3 C2 121.0(5) . .
N2 C3 H3 119.5 . .
C2 C3 H3 119.5 . .
N2 C4 C1 121.4(4) . .
N2 C4 C5 114.3(4) . .
C1 C4 C5 124.4(4) . .
N3 C5 O1 113.6(3) . .
N3 C5 C4 119.1(4) . .
O1 C5 C4 127.3(4) . .
N4 C6 O1 113.4(3) . .
N4 C6 C7 116.5(3) . .
O1 C6 C7 130.1(4) . .
N5 C7 C10 119.9(4) . .
N5 C7 C6 113.7(3) . .
C10 C7 C6 126.4(4) . .
N5 C8 C9 120.7(4) . .
N5 C8 H8 119.6 . .
C9 C8 H8 119.6 . .
N6 C9 C8 123.1(4) . .
N6 C9 H9 118.5 . .
C8 C9 H9 118.5 . .
N6 C10 C7 123.1(4) . .
N6 C10 H10 118.5 . .
C7 C10 H10 118.5 . .
N7 C11 C12 121.4(5) . .
N7 C11 H11 119.3 . .
C12 C11 H11 119.3 . .
N8 C12 C11 123.0(5) . .
N8 C12 H12 118.5 . .
C11 C12 H12 118.5 . .
N8 C13 C14 123.4(5) . .
N8 C13 H13 118.3 . .
C14 C13 H13 118.3 . .
N7 C14 C13 120.4(4) . .
N7 C14 C15 117.1(4) . .
C13 C14 C15 122.5(4) . .
O3 C15 N9 123.7(4) . .
O3 C15 C14 120.9(4) . .
N9 C15 C14 115.4(4) . .
O2 C16 N10 128.3(4) . .
O2 C16 C17 123.4(4) . .
N10 C16 C17 108.3(4) . .
N11 C17 C20 120.7(4) . .
N11 C17 C16 116.7(4) . .
C20 C17 C16 122.6(4) . .
N11 C18 C19 120.2(5) . .
N11 C18 H18 119.9 . .
C19 C18 H18 119.9 . .
N12 C19 C18 123.2(5) . .
N12 C19 H19 118.4 . .
C18 C19 H19 118.4 . .
N12 C20 C17 122.7(5) . .
N12 C20 H20 118.7 . .
C17 C20 H20 118.7 . .
N13 C21 S1 177.3(4) . .
N14 C22 H22A 109.5 . .
N14 C22 H22B 109.5 . .
H22A C22 H22B 109.5 . .
N14 C22 H22C 109.5 . .
H22A C22 H22C 109.5 . .
H22B C22 H22C 109.5 . .
N14 C23 H23A 109.5 . .
N14 C23 H23B 109.5 . .
H23A C23 H23B 109.5 . .
N14 C23 H23C 109.5 . .
H23A C23 H23C 109.5 . .
H23B C23 H23C 109.5 . .
O4 C24 N14 124.5(10) . .
O4 C24 H24 117.7 . .
N14 C24 H24 117.7 . .

loop_
_geom_bond_atom_site_label_1
_geom_bond_atom_site_label_2
_geom_bond_distance
_geom_bond_site_symmetry_2
Cu1 N10 1.877(3) .
Cu1 N3 1.941(3) 2_776
Cu1 O3 2.027(3) .
Cu1 N11 2.085(4) .
Cu1 N2 2.380(3) 2_776
Cu2 N13 1.944(4) .
Cu2 N9 1.966(3) .
Cu2 N4 1.982(3) .
Cu2 N5 2.048(3) .
S1 C21 1.628(5) .
O1 C5 1.342(5) .
O1 C6 1.350(5) .
O2 C16 1.230(5) .
O3 C15 1.285(4) .
O4 C24 1.217(8) .
N1 C2 1.313(6) .
N1 C1 1.338(5) .
N2 C3 1.326(5) .
N2 C4 1.349(5) .
N2 Cu1 2.380(3) 2_776
N3 C5 1.329(5) .
N3 N4 1.361(4) .
N3 Cu1 1.941(3) 2_776
N4 C6 1.331(5) .
N5 C8 1.329(5) .
N5 C7 1.341(5) .
N6 C9 1.309(6) .
N6 C10 1.316(5) .
N7 C11 1.339(6) .
N7 C14 1.342(5) .
N8 C12 1.322(7) .
N8 C13 1.326(6) .
N9 C15 1.303(5) .
N9 N10 1.384(4) .
N10 C16 1.316(5) .
N11 C18 1.315(5) .
N11 C17 1.350(5) .
N12 C19 1.333(7) .
N12 C20 1.338(6) .
N14 C24 1.323(10) .
N14 C23 1.379(9) .
N14 C22 1.402(8) .
N13 C21 1.154(5) .
C1 C4 1.373(6) .
C1 H1 0.9300 .
C2 C3 1.371(6) .
C2 H2 0.9300 .
C3 H3 0.9300 .
C4 C5 1.457(5) .
C6 C7 1.441(5) .
C7 C10 1.386(5) .
C8 C9 1.378(6) .
C8 H8 0.9300 .
C9 H9 0.9300 .
C10 H10 0.9300 .
C11 C12 1.378(7) .
C11 H11 0.9300 .
C12 H12 0.9300 .
C13 C14 1.388(6) .
C13 H13 0.9300 .
C14 C15 1.486(6) .
C16 C17 1.503(6) .
C17 C20 1.367(6) .
C18 C19 1.387(7) .
C18 H18 0.9300 .
C19 H19 0.9300 .
C20 H20 0.9300 .
C22 H22A 0.9600 .
C22 H22B 0.9600 .
C22 H22C 0.9600 .
C23 H23A 0.9600 .
C23 H23B 0.9600 .
C23 H23C 0.9600 .
C24 H24 0.9300 .

loop_
_geom_torsion_atom_site_label_1
_geom_torsion_atom_site_label_2
_geom_torsion_atom_site_label_3
_geom_torsion_atom_site_label_4
_geom_torsion
_geom_torsion_site_symmetry_1
N10 Cu1 O3 C15 2.4(3) .
N3 Cu1 O3 C15 174.2(2) 2_776
N11 Cu1 O3 C15 9.6(5) .
N2 Cu1 O3 C15 -110.0(3) 2_776
C5 N3 N4 C6 -0.7(4) .
Cu1 N3 N4 C6 -179.2(3) 2_776
C5 N3 N4 Cu2 -179.5(3) .
Cu1 N3 N4 Cu2 2.0(6) 2_776
N9 Cu2 N4 C6 178.3(3) .
N5 Cu2 N4 C6 -1.1(3) .
N9 Cu2 N4 N3 -2.9(4) .
N5 Cu2 N4 N3 177.6(4) .
N13 Cu2 N5 C8 5.0(4) .
N4 Cu2 N5 C8 -178.5(4) .
N13 Cu2 N5 C7 -174.4(3) .
N4 Cu2 N5 C7 2.1(3) .
N13 Cu2 N9 C15 -88.3(4) .
N4 Cu2 N9 C15 95.3(4) .
N13 Cu2 N9 N10 88.5(3) .
N4 Cu2 N9 N10 -88.0(3) .
C15 N9 N10 C16 -178.6(3) .
Cu2 N9 N10 C16 4.1(5) .
C15 N9 N10 Cu1 0.8(4) .
Cu2 N9 N10 Cu1 -176.54(15) .
O3 Cu1 N10 C16 177.6(4) .
N11 Cu1 N10 C16 0.2(3) .
N2 Cu1 N10 C16 -91.0(3) 2_776
O3 Cu1 N10 N9 -1.8(3) .
N11 Cu1 N10 N9 -179.1(3) .
N2 Cu1 N10 N9 89.6(3) 2_776
N10 Cu1 N11 C18 -178.6(4) .
N3 Cu1 N11 C18 9.5(4) 2_776
O3 Cu1 N11 C18 174.1(3) .
N2 Cu1 N11 C18 -66.4(4) 2_776
N10 Cu1 N11 C17 0.7(3) .
N3 Cu1 N11 C17 -171.1(3) 2_776
O3 Cu1 N11 C17 -6.5(5) .
N2 Cu1 N11 C17 113.0(3) 2_776
N9 Cu2 N13 C21 -17.5(9) .
N5 Cu2 N13 C21 161.6(9) .
C2 N1 C1 C4 -0.7(7) .
C1 N1 C2 C3 0.8(7) .
C4 N2 C3 C2 0.5(6) .
Cu1 N2 C3 C2 172.9(3) 2_776
N1 C2 C3 N2 -0.7(8) .
C3 N2 C4 C1 -0.5(6) .
Cu1 N2 C4 C1 -174.7(3) 2_776
C3 N2 C4 C5 178.1(4) .
Cu1 N2 C4 C5 3.9(4) 2_776
N1 C1 C4 N2 0.6(7) .
N1 C1 C4 C5 -177.8(4) .
N4 N3 C5 O1 0.6(5) .
Cu1 N3 C5 O1 179.3(3) 2_776
N4 N3 C5 C4 179.2(3) .
Cu1 N3 C5 C4 -2.1(5) 2_776
C6 O1 C5 N3 -0.2(4) .
C6 O1 C5 C4 -178.7(4) .
N2 C4 C5 N3 -1.8(6) .
C1 C4 C5 N3 176.7(4) .
N2 C4 C5 O1 176.6(4) .
C1 C4 C5 O1 -4.9(7) .
N3 N4 C6 O1 0.6(5) .
Cu2 N4 C6 O1 179.8(2) .
N3 N4 C6 C7 -179.0(3) .
Cu2 N4 C6 C7 0.1(5) .
C5 O1 C6 N4 -0.3(4) .
C5 O1 C6 C7 179.3(4) .
C8 N5 C7 C10 -2.2(6) .
Cu2 N5 C7 C10 177.3(3) .
C8 N5 C7 C6 177.9(4) .
Cu2 N5 C7 C6 -2.6(4) .
N4 C6 C7 N5 1.7(5) .
O1 C6 C7 N5 -177.9(4) .
N4 C6 C7 C10 -178.2(4) .
O1 C6 C7 C10 2.2(7) .
C7 N5 C8 C9 -0.5(6) .
Cu2 N5 C8 C9 -179.9(3) .
C10 N6 C9 C8 -1.8(7) .
N5 C8 C9 N6 2.6(8) .
C9 N6 C10 C7 -1.0(7) .
N5 C7 C10 N6 3.1(7) .
C6 C7 C10 N6 -177.0(4) .
C14 N7 C11 C12 -1.3(7) .
C13 N8 C12 C11 2.0(8) .
N7 C11 C12 N8 -0.1(8) .
C12 N8 C13 C14 -2.5(7) .
C11 N7 C14 C13 0.8(6) .
C11 N7 C14 C15 -179.5(4) .
N8 C13 C14 N7 1.1(7) .
N8 C13 C14 C15 -178.5(4) .
Cu1 O3 C15 N9 -2.9(5) .
Cu1 O3 C15 C14 176.7(3) .
N10 N9 C15 O3 1.6(5) .
Cu2 N9 C15 O3 178.5(3) .
N10 N9 C15 C14 -178.1(3) .
Cu2 N9 C15 C14 -1.1(5) .
N7 C14 C15 O3 173.3(4) .
C13 C14 C15 O3 -7.0(6) .
N7 C14 C15 N9 -7.0(5) .
C13 C14 C15 N9 172.7(4) .
N9 N10 C16 O2 -1.7(7) .
Cu1 N10 C16 O2 179.0(3) .
N9 N10 C16 C17 178.3(3) .
Cu1 N10 C16 C17 -1.0(5) .
C18 N11 C17 C20 -0.8(6) .
Cu1 N11 C17 C20 179.8(3) .
C18 N11 C17 C16 178.0(4) .
Cu1 N11 C17 C16 -1.5(4) .
O2 C16 C17 N11 -178.4(4) .
N10 C16 C17 N11 1.6(5) .
O2 C16 C17 C20 0.3(7) .
N10 C16 C17 C20 -179.7(4) .
C17 N11 C18 C19 -0.1(6) .
Cu1 N11 C18 C19 179.2(3) .
C20 N12 C19 C18 -1.6(8) .
N11 C18 C19 N12 1.3(8) .
C19 N12 C20 C17 0.7(8) .
N11 C17 C20 N12 0.5(7) .
C16 C17 C20 N12 -178.2(4) .
C23 N14 C24 O4 -2.5(12) .
C22 N14 C24 O4 -177.5(8) .
